data_7251403
loop_
_publ_author_name
'Kanagavel, Manimurugan'
'Nechipadappu, Sunil Kumar'

_publ_section_title
;
 Structural insights into the multi-component solid forms of aminocaproic
 acid and aminomethyl benzoic acid: mechanochemical approach for the
 preparation of salt forms
;
_journal_name_full CrystEngComm
_journal_paper_doi 10.1039/D5CE00830A
_journal_year 2026
_chemical_formula_moiety '2(C9 H7 O4), 2(C6 H13.50 N O2), C6 H14 N O2, 2.597(H2 O)'
_chemical_formula_sum 'C36 H60.19 N3 O16.6'
_chemical_formula_weight 800.61
_chemical_name_systematic 'Aminocaproic acid-caffeic acid hydrate'
_space_group_crystal_system triclinic
_space_group_IT_number 2
_space_group_name_Hall '-P 1'
_space_group_name_H-M_alt 'P -1'
_atom_sites_solution_hydrogens mixed
_atom_sites_solution_primary difmap
_atom_sites_solution_secondary difmap
_audit_creation_method SHELXL-2019/3
_audit_update_record
;
2025-11-12 deposited with the CCDC.	2025-11-18 downloaded from the CCDC.
;
_cell_angle_alpha 77.876(7)
_cell_angle_beta 88.418(7)
_cell_angle_gamma 79.491(7)
_cell_formula_units_Z 2
_cell_length_a 7.5263(19)
_cell_length_b 12.781(4)
_cell_length_c 21.505(6)
_cell_measurement_reflns_used 9932
_cell_measurement_temperature 294(2)
_cell_measurement_theta_max 23.14
_cell_measurement_theta_min 2.27
_cell_volume 1988.5(10)
_computing_cell_refinement '<i>SAINT</i> (Bruker, 2016)'
_computing_data_collection '<i>APEX3</i> (Bruker, 2016)'
_computing_data_reduction 'Bruker SAINT'
_computing_molecular_graphics 'Bruker SHELXTL'
_computing_publication_material 'Bruker SHELXTL'
_computing_structure_refinement 'SHELXL-2018/3 (Sheldrick, 2018)'
_computing_structure_solution 'SHELXT 2018/2 (Sheldrick, 2018)'
_diffrn_ambient_temperature 294(2)
_diffrn_measured_fraction_theta_full 0.995
_diffrn_measured_fraction_theta_max 0.993
_diffrn_measurement_device_type 'BRUKER D8 QUEST PHOTON-III'
_diffrn_radiation_type MoK\a
_diffrn_radiation_wavelength 0.71073
_diffrn_reflns_av_R_equivalents 0.0521
_diffrn_reflns_av_unetI/netI 0.0517
_diffrn_reflns_Laue_measured_fraction_full 0.995
_diffrn_reflns_Laue_measured_fraction_max 0.993
_diffrn_reflns_limit_h_max 10
_diffrn_reflns_limit_h_min -10
_diffrn_reflns_limit_k_max 17
_diffrn_reflns_limit_k_min -17
_diffrn_reflns_limit_l_max 28
_diffrn_reflns_limit_l_min -28
_diffrn_reflns_number 38806
_diffrn_reflns_point_group_measured_fraction_full 0.995
_diffrn_reflns_point_group_measured_fraction_max 0.993
_diffrn_reflns_theta_full 25.242
_diffrn_reflns_theta_max 28.320
_diffrn_reflns_theta_min 1.937
_exptl_absorpt_coefficient_mu 0.106
_exptl_absorpt_correction_T_max 0.7457
_exptl_absorpt_correction_T_min 0.5922
_exptl_absorpt_correction_type multi-scan
_exptl_absorpt_process_details
;
 SADABS 2016/2: Krause, L., Herbst-Irmer, R., Sheldrick G.M. & Stalke D.,
 J. Appl. Cryst. 48 (2015) 3-10
;
_exptl_crystal_density_diffrn 1.337
_exptl_crystal_description needle
_exptl_crystal_F_000 860
_exptl_crystal_recrystallization_method 'Re-crystallisation from solvent: water'
_exptl_crystal_size_max 0.200
_exptl_crystal_size_mid 0.160
_exptl_crystal_size_min 0.150
_refine_diff_density_max 0.372
_refine_diff_density_min -0.187
_refine_diff_density_rms 0.038
_refine_ls_extinction_method none
_refine_ls_goodness_of_fit_ref 1.052
_refine_ls_hydrogen_treatment mixed
_refine_ls_matrix_type full
_refine_ls_number_parameters 577
_refine_ls_number_reflns 9819
_refine_ls_number_restraints 61
_refine_ls_restrained_S_all 1.050
_refine_ls_R_factor_all 0.0869
_refine_ls_R_factor_gt 0.0496
_refine_ls_shift/su_max 0.001
_refine_ls_shift/su_mean 0.000
_refine_ls_structure_factor_coef Fsqd
_refine_ls_weighting_details 'w=1/[\s^2^(Fo^2^)+(0.0675P)^2^+0.3045P] where P=(Fo^2^+2Fc^2^)/3'
_refine_ls_weighting_scheme calc
_refine_ls_wR_factor_gt 0.1316
_refine_ls_wR_factor_ref 0.1548
_reflns_Friedel_coverage 0.000
_reflns_number_gt 6151
_reflns_number_total 9819
_reflns_threshold_expression 'I > 2\s(I)'
_cod_data_source_file d5ce00830a2.cif
_cod_data_source_block KB880_0m
_cod_original_cell_volume 1988.4(10)
_cod_original_formula_sum 'C36 H60.19 N3 O16.60'
_cod_database_code 7251403
_shelx_shelxl_version_number 2019/3
_shelx_space_group_comment
;
The symmetry employed for this shelxl refinement is uniquely defined
by the following loop, which should always be used as a source of
symmetry information in preference to the above space-group names.
They are only intended as comments.
;
_shelx_estimated_absorpt_t_min 0.979
_shelx_estimated_absorpt_t_max 0.984

loop_
_space_group_symop_operation_xyz
'x, y, z'
'-x, -y, -z'

loop_
_atom_site_label
_atom_site_type_symbol
_atom_site_fract_x
_atom_site_fract_y
_atom_site_fract_z
_atom_site_U_iso_or_equiv
_atom_site_adp_type
_atom_site_occupancy
_atom_site_site_symmetry_order
_atom_site_calc_flag
_atom_site_refinement_flags_posn
_atom_site_refinement_flags_adp
_atom_site_refinement_flags_occupancy
_atom_site_disorder_assembly
_atom_site_disorder_group
C1A C 0.4604(2) 0.29886(12) 0.97809(7) 0.0433(4) Uani 1 1 d . . . . .
H1AA H 0.543572 0.293946 1.012673 0.052 Uiso 1 1 calc R U . . .
H1AB H 0.346433 0.342488 0.986692 0.052 Uiso 1 1 calc R U . . .
C2A C 0.5356(2) 0.35371(12) 0.91650(7) 0.0439(4) Uani 1 1 d . . . . .
H2AA H 0.455180 0.355206 0.881723 0.053 Uiso 1 1 calc R U . . .
H2AB H 0.652070 0.311604 0.908985 0.053 Uiso 1 1 calc R U . . .
C3A C 0.5578(2) 0.46958(11) 0.91733(7) 0.0418(3) Uani 1 1 d . . . . .
H3AA H 0.443075 0.510199 0.927800 0.050 Uiso 1 1 calc R U . . .
H3AB H 0.644535 0.467584 0.950293 0.050 Uiso 1 1 calc R U . . .
C4A C 0.6211(2) 0.52774(12) 0.85430(8) 0.0476(4) Uani 1 1 d . . . . .
H4AA H 0.534915 0.529255 0.821267 0.057 Uiso 1 1 calc R U . . .
H4AB H 0.736371 0.487497 0.843994 0.057 Uiso 1 1 calc R U . . .
C5A C 0.6415(2) 0.64309(11) 0.85513(8) 0.0424(4) Uani 1 1 d . . . . .
H5AA H 0.528716 0.680561 0.869238 0.051 Uiso 1 1 calc R U . . .
H5AB H 0.733842 0.640280 0.886341 0.051 Uiso 1 1 calc R U . . .
C6A C 0.6903(2) 0.70921(13) 0.79290(8) 0.0489(4) Uani 1 1 d . . . . .
O1A O 0.6915(2) 0.81060(9) 0.79027(6) 0.0638(4) Uani 1 1 d . . . . .
H1O H 0.740821 0.817438 0.822344 0.096 Uiso 0.5 1 calc R U P . .
O2A O 0.7243(2) 0.67109(10) 0.74534(7) 0.0768(4) Uani 1 1 d . . . . .
N1A N 0.4315(2) 0.18790(10) 0.97525(7) 0.0496(3) Uani 1 1 d . . . . .
H1N H 0.346257 0.192777 0.946388 0.074 Uiso 1 1 calc R U . . .
H2N H 0.396954 0.155205 1.013168 0.074 Uiso 1 1 calc R U . . .
H3N H 0.534114 0.149300 0.964490 0.074 Uiso 1 1 calc R U . . .
C2B C 0.9362(3) 1.00134(12) 0.59552(8) 0.0501(4) Uani 1 1 d . U . . .
H2BA H 0.851364 0.992783 0.564612 0.060 Uiso 1 1 calc R U . A 1
H2BB H 1.056002 0.967598 0.584755 0.060 Uiso 1 1 calc R U . A 1
C3B C 0.9323(2) 1.12174(12) 0.59175(8) 0.0424(4) Uani 1 1 d . . . . .
H3BA H 0.813575 1.154899 0.603833 0.051 Uiso 1 1 calc R U . . .
H3BB H 1.019681 1.130146 0.621835 0.051 Uiso 1 1 calc R U . . .
C4B C 0.9747(2) 1.18045(11) 0.52578(7) 0.0403(3) Uani 1 1 d . . . . .
H4BA H 1.093979 1.147682 0.513966 0.048 Uiso 1 1 calc R U . . .
H4BB H 0.888254 1.171068 0.495677 0.048 Uiso 1 1 calc R U . . .
C5B C 0.9690(2) 1.30071(12) 0.52120(8) 0.0430(4) Uani 1 1 d . . . . .
H5BA H 0.847222 1.333712 0.530419 0.052 Uiso 1 1 calc R U . . .
H5BB H 1.048533 1.309483 0.553720 0.052 Uiso 1 1 calc R U . . .
C6B C 1.0227(2) 1.36159(13) 0.45775(8) 0.0466(4) Uani 1 1 d . . . . .
O1B O 1.0310(2) 1.46280(10) 0.45228(6) 0.0657(4) Uani 1 1 d . . . . .
H2O H 1.011465 1.479875 0.486847 0.099 Uiso 0.5 1 calc R U P . .
O2B O 1.0584(2) 1.31811(10) 0.41221(6) 0.0650(4) Uani 1 1 d . . . . .
C1B C 0.8894(18) 0.9456(10) 0.6596(7) 0.0536(14) Uani 0.683(6) 1 d . U P B 1
H1BA H 0.764161 0.973255 0.667851 0.064 Uiso 0.683(6) 1 calc R U P B 1
H1BB H 0.963538 0.962836 0.690840 0.064 Uiso 0.683(6) 1 calc R U P B 1
N1B N 0.9151(5) 0.82470(18) 0.66769(13) 0.0556(9) Uani 0.683(6) 1 d . U P B 1
H1NA H 0.881987 0.808116 0.632060 0.083 Uiso 0.683(6) 1 calc R U P B 1
H1NB H 0.847768 0.798100 0.699710 0.083 Uiso 0.683(6) 1 calc R U P B 1
H1NC H 1.030964 0.795898 0.676128 0.083 Uiso 0.683(6) 1 calc R U P B 1
C1BD C 0.873(4) 0.937(2) 0.6595(15) 0.054(3) Uani 0.317(6) 1 d . U P B 2
H1BC H 0.974641 0.909335 0.688823 0.065 Uiso 0.317(6) 1 calc R U P B 2
H1BD H 0.782302 0.983811 0.678775 0.065 Uiso 0.317(6) 1 calc R U P B 2
N1BD N 0.7948(11) 0.8428(4) 0.6453(3) 0.0523(16) Uani 0.317(6) 1 d . U P B 2
H1ND H 0.691192 0.868509 0.623834 0.078 Uiso 0.317(6) 1 calc R U P B 2
H1NE H 0.774793 0.798560 0.681654 0.078 Uiso 0.317(6) 1 calc R U P B 2
H1NF H 0.872545 0.806159 0.622108 0.078 Uiso 0.317(6) 1 calc R U P B 2
C1C C 1.1682(3) 1.61175(13) 0.31671(8) 0.0496(4) Uani 1 1 d . . . . .
H1CA H 1.257121 1.611071 0.348659 0.060 Uiso 1 1 calc R U . . .
H1CB H 1.053243 1.650703 0.328256 0.060 Uiso 1 1 calc R U . . .
C2C C 1.2243(2) 1.66964(11) 0.25291(7) 0.0426(4) Uani 1 1 d . . . . .
H2CA H 1.141207 1.663783 0.220638 0.051 Uiso 1 1 calc R U . . .
H2CB H 1.343620 1.633601 0.243286 0.051 Uiso 1 1 calc R U . . .
C3C C 1.2280(2) 1.78899(11) 0.24954(7) 0.0407(3) Uani 1 1 d . . . . .
H3CA H 1.109585 1.825200 0.259985 0.049 Uiso 1 1 calc R U . . .
H3CB H 1.313888 1.795314 0.280749 0.049 Uiso 1 1 calc R U . . .
C4C C 1.2801(2) 1.84468(11) 0.18412(7) 0.0379(3) Uani 1 1 d . . . . .
H4CA H 1.193421 1.838585 0.153099 0.045 Uiso 1 1 calc R U . . .
H4CB H 1.397702 1.807542 0.173592 0.045 Uiso 1 1 calc R U . . .
C5C C 1.2869(2) 1.96378(11) 0.17953(7) 0.0384(3) Uani 1 1 d . . . . .
H5CA H 1.172140 1.999261 0.193444 0.046 Uiso 1 1 calc R U . . .
H5CB H 1.379738 1.969139 0.208515 0.046 Uiso 1 1 calc R U . . .
C6C C 1.3247(2) 2.02380(11) 0.11420(7) 0.0391(3) Uani 1 1 d . . . . .
O1C O 1.33547(17) 1.98396(9) 0.06713(5) 0.0549(3) Uani 1 1 d . . . . .
O2C O 1.34381(17) 2.12502(8) 0.10841(5) 0.0503(3) Uani 1 1 d . . . . .
H3O H 1.335786 2.141114 0.143467 0.075 Uiso 1 1 calc R U . . .
N1C N 1.1514(3) 1.49941(11) 0.31561(8) 0.0693(5) Uani 1 1 d . . . . .
H7N H 1.059578 1.500070 0.290219 0.104 Uiso 1 1 calc R U . . .
H8N H 1.131164 1.464467 0.354796 0.104 Uiso 1 1 calc R U . . .
H9N H 1.253110 1.465633 0.301160 0.104 Uiso 1 1 calc R U . . .
C1 C 0.2108(2) 0.16846(13) 0.83255(8) 0.0429(4) Uani 1 1 d . . . . .
C2 C 0.2036(2) 0.05132(12) 0.83854(8) 0.0433(4) Uani 1 1 d . . . . .
H2 H 0.228205 0.020674 0.802959 0.052 Uiso 1 1 calc R U . . .
C3 C 0.1634(2) -0.01133(13) 0.89260(8) 0.0443(4) Uani 1 1 d . . . . .
H3 H 0.147656 0.021584 0.927527 0.053 Uiso 1 1 calc R U . . .
C4 C 0.1404(2) -0.12490(12) 0.90476(8) 0.0423(4) Uani 1 1 d . . . . .
C5 C 0.1613(2) -0.18725(12) 0.85787(8) 0.0454(4) Uani 1 1 d . . . . .
H5 H 0.194341 -0.156254 0.817123 0.054 Uiso 1 1 calc R U . . .
C6 C 0.1340(2) -0.29351(13) 0.87056(8) 0.0449(4) Uani 1 1 d . . . . .
H6D H 0.148264 -0.333398 0.838665 0.054 Uiso 0.188(3) 1 calc R U P C 2
C7 C 0.0847(2) -0.34086(13) 0.93195(8) 0.0445(4) Uani 1 1 d . . . . .
C8 C 0.0623(2) -0.28047(14) 0.97867(8) 0.0488(4) Uani 1 1 d . . . . .
H8 H 0.028462 -0.311515 1.019311 0.059 Uiso 0.812(3) 1 calc R U P C 1
C9 C 0.0898(2) -0.17399(13) 0.96540(8) 0.0477(4) Uani 1 1 d . . . . .
H9 H 0.074328 -0.134306 0.997391 0.057 Uiso 1 1 calc R U . . .
O1 O 0.17889(18) 0.21103(10) 0.88015(6) 0.0596(3) Uani 1 1 d . . . . .
O2 O 0.24760(17) 0.22151(9) 0.77842(6) 0.0550(3) Uani 1 1 d . . . . .
O3 O 0.05983(19) -0.44629(10) 0.94493(7) 0.0647(4) Uani 1 1 d D . . . .
H4O H 0.063(4) -0.471(2) 0.9126(10) 0.097 Uiso 1 1 d D U . . .
O4 O 0.1501(2) -0.35963(11) 0.82642(7) 0.0594(5) Uani 0.812(3) 1 d . . P C 1
H5O H 0.183862 -0.326993 0.792452 0.089 Uiso 0.812(3) 1 calc R U P C 1
O4D O 0.0041(11) -0.3218(6) 1.0422(4) 0.075(3) Uani 0.188(3) 1 d . . P C 2
H4DO H -0.024443 -0.271370 1.060687 0.113 Uiso 0.188(3) 1 calc R U P C 2
C10 C 0.6428(3) 0.34843(14) 0.33324(9) 0.0563(4) Uani 1 1 d . . . . .
C11 C 0.5899(2) 0.28691(14) 0.39484(8) 0.0527(4) Uani 1 1 d . . . . .
H11 H 0.607203 0.211513 0.400933 0.063 Uiso 1 1 calc R U . . .
C12 C 0.5193(2) 0.33252(14) 0.44199(8) 0.0504(4) Uani 1 1 d . . . . .
H12 H 0.496054 0.408172 0.433625 0.060 Uiso 1 1 calc R U . . .
C13 C 0.4738(2) 0.27805(13) 0.50548(8) 0.0438(4) Uani 1 1 d . . . . .
C14 C 0.4765(2) 0.16624(13) 0.52179(8) 0.0448(4) Uani 1 1 d . . . . .
H14 H 0.505120 0.124466 0.491113 0.054 Uiso 1 1 calc R U . . .
C15 C 0.4374(2) 0.11677(12) 0.58251(8) 0.0425(4) Uani 1 1 d . . . . .
C16 C 0.3960(2) 0.17839(13) 0.62942(8) 0.0451(4) Uani 1 1 d . . . . .
C17 C 0.3916(2) 0.28909(14) 0.61389(8) 0.0506(4) Uani 1 1 d . . . . .
H17 H 0.363320 0.330749 0.644642 0.061 Uiso 1 1 calc R U . . .
C18 C 0.4294(2) 0.33825(14) 0.55236(8) 0.0510(4) Uani 1 1 d . . . . .
H18 H 0.424989 0.413097 0.542219 0.061 Uiso 1 1 calc R U . . .
O5 O 0.5670(15) 0.4457(6) 0.3150(5) 0.058(2) Uani 0.55(3) 1 d . U P D 1
O5D O 0.629(3) 0.4571(6) 0.3297(6) 0.072(2) Uani 0.45(3) 1 d . U P D 2
O6 O 0.73680(18) 0.29747(10) 0.29633(6) 0.0632(3) Uani 1 1 d . . . . .
O7 O 0.4393(2) 0.00758(10) 0.59644(6) 0.0638(4) Uani 1 1 d . . . . .
H6O H 0.416237 -0.011625 0.634161 0.096 Uiso 1 1 calc R U . . .
O8 O 0.3619(2) 0.12172(10) 0.68779(6) 0.0626(4) Uani 1 1 d . . . . .
H7O H 0.326643 0.164158 0.711185 0.094 Uiso 1 1 calc R U . . .
O1W O 0.3657(2) -0.10705(12) 0.71069(7) 0.0796(4) Uani 1 1 d D . . . .
H1W H 0.348(4) -0.1751(16) 0.7052(14) 0.119 Uiso 1 1 d D U . . .
H2W H 0.468(3) -0.121(2) 0.7333(13) 0.119 Uiso 1 1 d D U . . .
O2W O 0.1917(3) -0.55685(12) 0.75612(10) 0.0942(6) Uani 1 1 d D . . . .
H3W H 0.284(3) -0.529(3) 0.7355(15) 0.141 Uiso 1 1 d D U . . .
H4W H 0.230(4) -0.6278(15) 0.7621(16) 0.141 Uiso 1 1 d D U . . .
O3W O 0.0701(4) -0.57268(19) 0.86814(13) 0.0768(10) Uani 0.597(5) 1 d D . P . .
H5W H 0.113(6) -0.540(3) 0.8293(14) 0.115 Uiso 0.597(5) 1 d D U P . .
H6W H 0.112(6) -0.6437(17) 0.873(2) 0.115 Uiso 0.597(5) 1 d D U P . .

loop_
_atom_site_aniso_label
_atom_site_aniso_U_11
_atom_site_aniso_U_22
_atom_site_aniso_U_33
_atom_site_aniso_U_23
_atom_site_aniso_U_13
_atom_site_aniso_U_12
C1A 0.0596(9) 0.0358(8) 0.0364(9) -0.0087(6) 0.0045(7) -0.0128(7)
C2A 0.0647(10) 0.0331(7) 0.0365(9) -0.0082(6) 0.0040(7) -0.0153(7)
C3A 0.0580(9) 0.0325(7) 0.0371(9) -0.0097(6) 0.0051(7) -0.0116(6)
C4A 0.0697(11) 0.0341(8) 0.0424(10) -0.0107(7) 0.0074(8) -0.0156(7)
C5A 0.0552(9) 0.0336(7) 0.0412(9) -0.0099(7) 0.0076(7) -0.0138(7)
C6A 0.0658(10) 0.0390(8) 0.0448(10) -0.0096(7) 0.0112(8) -0.0176(7)
O1A 0.1099(11) 0.0422(6) 0.0460(8) -0.0080(5) 0.0136(7) -0.0342(7)
O2A 0.1335(13) 0.0523(7) 0.0505(8) -0.0178(6) 0.0344(8) -0.0286(8)
N1A 0.0721(9) 0.0352(7) 0.0409(8) -0.0023(6) 0.0079(7) -0.0160(6)
C2B 0.0690(10) 0.0362(8) 0.0462(10) -0.0083(7) 0.0179(8) -0.0151(7)
C3B 0.0516(9) 0.0379(8) 0.0390(9) -0.0067(7) 0.0060(7) -0.0141(7)
C4B 0.0478(8) 0.0371(8) 0.0377(9) -0.0074(6) 0.0047(6) -0.0130(6)
C5B 0.0556(9) 0.0397(8) 0.0361(9) -0.0068(7) 0.0069(7) -0.0173(7)
C6B 0.0594(10) 0.0420(9) 0.0395(9) -0.0049(7) 0.0055(7) -0.0167(7)
O1B 0.1139(11) 0.0411(6) 0.0434(8) -0.0024(5) 0.0189(8) -0.0273(7)
O2B 0.1035(10) 0.0556(7) 0.0415(7) -0.0135(6) 0.0203(7) -0.0284(7)
C1B 0.071(3) 0.035(2) 0.052(2) -0.004(2) 0.015(2) -0.011(2)
N1B 0.075(2) 0.0390(12) 0.0510(15) -0.0005(10) 0.0150(13) -0.0194(12)
C1BD 0.072(4) 0.040(4) 0.046(4) 0.002(4) 0.026(4) -0.016(3)
N1BD 0.073(4) 0.032(2) 0.050(3) -0.0014(19) 0.021(2) -0.016(2)
C1C 0.0728(11) 0.0388(8) 0.0390(9) -0.0067(7) 0.0093(8) -0.0174(8)
C2C 0.0607(9) 0.0305(7) 0.0370(9) -0.0058(6) 0.0083(7) -0.0118(7)
C3C 0.0544(9) 0.0336(7) 0.0364(9) -0.0072(6) 0.0022(7) -0.0145(6)
C4C 0.0474(8) 0.0299(7) 0.0374(8) -0.0074(6) 0.0038(6) -0.0099(6)
C5C 0.0503(8) 0.0312(7) 0.0356(8) -0.0068(6) 0.0035(6) -0.0128(6)
C6C 0.0442(8) 0.0323(7) 0.0397(9) -0.0054(6) 0.0043(6) -0.0074(6)
O1C 0.0832(8) 0.0443(6) 0.0380(7) -0.0117(5) 0.0103(6) -0.0118(6)
O2C 0.0782(8) 0.0354(6) 0.0390(6) -0.0039(5) 0.0090(6) -0.0204(5)
N1C 0.1158(14) 0.0345(7) 0.0534(10) 0.0018(7) 0.0276(9) -0.0192(8)
C1 0.0456(8) 0.0414(8) 0.0435(10) -0.0096(7) -0.0016(7) -0.0113(6)
C2 0.0477(9) 0.0390(8) 0.0445(10) -0.0114(7) 0.0015(7) -0.0084(6)
C3 0.0478(9) 0.0422(8) 0.0422(9) -0.0089(7) 0.0020(7) -0.0065(7)
C4 0.0402(8) 0.0406(8) 0.0428(9) -0.0034(7) 0.0019(6) -0.0052(6)
C5 0.0508(9) 0.0418(8) 0.0392(9) 0.0003(7) 0.0091(7) -0.0086(7)
C6 0.0478(9) 0.0410(8) 0.0439(10) -0.0044(7) 0.0060(7) -0.0085(7)
C7 0.0425(8) 0.0411(8) 0.0458(10) 0.0014(7) 0.0028(7) -0.0090(6)
C8 0.0484(9) 0.0521(10) 0.0411(10) 0.0032(8) 0.0057(7) -0.0126(7)
C9 0.0509(9) 0.0493(9) 0.0408(10) -0.0080(7) 0.0049(7) -0.0059(7)
O1 0.0843(9) 0.0513(7) 0.0493(8) -0.0207(6) 0.0056(6) -0.0173(6)
O2 0.0770(8) 0.0428(6) 0.0482(8) -0.0082(5) 0.0093(6) -0.0212(6)
O3 0.0789(9) 0.0454(7) 0.0680(9) 0.0031(6) 0.0062(7) -0.0246(6)
O4 0.0988(12) 0.0416(8) 0.0421(9) -0.0096(7) 0.0201(8) -0.0259(8)
O4D 0.090(6) 0.066(5) 0.066(5) -0.008(4) 0.019(4) -0.014(4)
C10 0.0680(11) 0.0459(10) 0.0510(11) 0.0003(8) 0.0121(9) -0.0140(8)
C11 0.0637(11) 0.0447(9) 0.0470(10) -0.0020(8) 0.0083(8) -0.0122(8)
C12 0.0570(10) 0.0437(9) 0.0481(10) -0.0027(8) 0.0052(8) -0.0116(7)
C13 0.0459(8) 0.0468(9) 0.0389(9) -0.0056(7) 0.0035(7) -0.0128(7)
C14 0.0524(9) 0.0480(9) 0.0371(9) -0.0110(7) 0.0050(7) -0.0150(7)
C15 0.0493(9) 0.0408(8) 0.0398(9) -0.0083(7) 0.0013(7) -0.0143(7)
C16 0.0522(9) 0.0504(9) 0.0349(9) -0.0092(7) 0.0032(7) -0.0152(7)
C17 0.0633(10) 0.0487(9) 0.0444(10) -0.0177(8) 0.0070(8) -0.0141(8)
C18 0.0616(10) 0.0422(9) 0.0502(11) -0.0083(8) 0.0046(8) -0.0142(7)
O5 0.071(3) 0.0399(18) 0.055(3) 0.0047(15) 0.010(2) -0.0096(17)
O5D 0.097(6) 0.050(2) 0.068(3) -0.005(2) 0.006(4) -0.018(3)
O6 0.0801(9) 0.0598(8) 0.0478(8) -0.0043(6) 0.0191(6) -0.0182(6)
O7 0.0992(10) 0.0483(7) 0.0476(8) -0.0103(6) 0.0148(7) -0.0243(6)
O8 0.1017(10) 0.0524(7) 0.0372(7) -0.0106(6) 0.0141(6) -0.0233(7)
O1W 0.1247(13) 0.0532(8) 0.0599(10) -0.0058(7) 0.0138(8) -0.0223(9)
O2W 0.1077(13) 0.0489(8) 0.1240(15) 0.0048(9) -0.0018(11) -0.0347(8)
O3W 0.107(2) 0.0510(14) 0.0706(18) -0.0159(12) 0.0198(14) -0.0080(13)

loop_
_atom_type_symbol
_atom_type_description
_atom_type_scat_dispersion_real
_atom_type_scat_dispersion_imag
_atom_type_scat_source
C C 0.0033 0.0016 'International Tables Vol C Tables 4.2.6.8 and 6.1.1.4'
H H 0.0000 0.0000 'International Tables Vol C Tables 4.2.6.8 and 6.1.1.4'
N N 0.0061 0.0033 'International Tables Vol C Tables 4.2.6.8 and 6.1.1.4'
O O 0.0106 0.0060 'International Tables Vol C Tables 4.2.6.8 and 6.1.1.4'

loop_
_geom_angle_atom_site_label_1
_geom_angle_atom_site_label_2
_geom_angle_atom_site_label_3
_geom_angle
_geom_angle_site_symmetry_1
_geom_angle_site_symmetry_3
_geom_angle_publ_flag
N1A C1A C2A 111.37(12) . . ?
N1A C1A H1AA 109.4 . . ?
C2A C1A H1AA 109.4 . . ?
N1A C1A H1AB 109.4 . . ?
C2A C1A H1AB 109.4 . . ?
H1AA C1A H1AB 108.0 . . ?
C1A C2A C3A 112.18(12) . . ?
C1A C2A H2AA 109.2 . . ?
C3A C2A H2AA 109.2 . . ?
C1A C2A H2AB 109.2 . . ?
C3A C2A H2AB 109.2 . . ?
H2AA C2A H2AB 107.9 . . ?
C4A C3A C2A 112.53(13) . . ?
C4A C3A H3AA 109.1 . . ?
C2A C3A H3AA 109.1 . . ?
C4A C3A H3AB 109.1 . . ?
C2A C3A H3AB 109.1 . . ?
H3AA C3A H3AB 107.8 . . ?
C3A C4A C5A 112.38(13) . . ?
C3A C4A H4AA 109.1 . . ?
C5A C4A H4AA 109.1 . . ?
C3A C4A H4AB 109.1 . . ?
C5A C4A H4AB 109.1 . . ?
H4AA C4A H4AB 107.9 . . ?
C6A C5A C4A 115.68(13) . . ?
C6A C5A H5AA 108.4 . . ?
C4A C5A H5AA 108.4 . . ?
C6A C5A H5AB 108.4 . . ?
C4A C5A H5AB 108.4 . . ?
H5AA C5A H5AB 107.4 . . ?
O2A C6A O1A 119.89(16) . . ?
O2A C6A C5A 122.75(14) . . ?
O1A C6A C5A 117.34(14) . . ?
C6A O1A H1O 109.5 . . ?
C1A N1A H1N 109.5 . . ?
C1A N1A H2N 109.5 . . ?
H1N N1A H2N 109.5 . . ?
C1A N1A H3N 109.5 . . ?
H1N N1A H3N 109.5 . . ?
H2N N1A H3N 109.5 . . ?
C1B C2B C3B 111.9(5) . . ?
C3B C2B C1BD 116.0(10) . . ?
C1B C2B H2BA 109.2 . . ?
C3B C2B H2BA 109.2 . . ?
C1B C2B H2BB 109.2 . . ?
C3B C2B H2BB 109.2 . . ?
H2BA C2B H2BB 107.9 . . ?
C4B C3B C2B 112.35(13) . . ?
C4B C3B H3BA 109.1 . . ?
C2B C3B H3BA 109.1 . . ?
C4B C3B H3BB 109.1 . . ?
C2B C3B H3BB 109.1 . . ?
H3BA C3B H3BB 107.9 . . ?
C5B C4B C3B 112.88(13) . . ?
C5B C4B H4BA 109.0 . . ?
C3B C4B H4BA 109.0 . . ?
C5B C4B H4BB 109.0 . . ?
C3B C4B H4BB 109.0 . . ?
H4BA C4B H4BB 107.8 . . ?
C6B C5B C4B 115.04(13) . . ?
C6B C5B H5BA 108.5 . . ?
C4B C5B H5BA 108.5 . . ?
C6B C5B H5BB 108.5 . . ?
C4B C5B H5BB 108.5 . . ?
H5BA C5B H5BB 107.5 . . ?
O2B C6B O1B 119.86(15) . . ?
O2B C6B C5B 122.37(14) . . ?
O1B C6B C5B 117.76(14) . . ?
C6B O1B H2O 109.5 . . ?
C2B C1B N1B 113.5(9) . . ?
C2B C1B H1BA 108.9 . . ?
N1B C1B H1BA 108.9 . . ?
C2B C1B H1BB 108.9 . . ?
N1B C1B H1BB 108.9 . . ?
H1BA C1B H1BB 107.7 . . ?
C1B N1B H1NA 109.5 . . ?
C1B N1B H1NB 109.5 . . ?
H1NA N1B H1NB 109.5 . . ?
C1B N1B H1NC 109.5 . . ?
H1NA N1B H1NC 109.5 . . ?
H1NB N1B H1NC 109.5 . . ?
N1BD C1BD C2B 108.0(19) . . ?
N1BD C1BD H1BC 110.1 . . ?
C2B C1BD H1BC 110.1 . . ?
N1BD C1BD H1BD 110.1 . . ?
C2B C1BD H1BD 110.1 . . ?
H1BC C1BD H1BD 108.4 . . ?
C1BD N1BD H1ND 109.5 . . ?
C1BD N1BD H1NE 109.5 . . ?
H1ND N1BD H1NE 109.5 . . ?
C1BD N1BD H1NF 109.5 . . ?
H1ND N1BD H1NF 109.5 . . ?
H1NE N1BD H1NF 109.5 . . ?
N1C C1C C2C 111.12(13) . . ?
N1C C1C H1CA 109.4 . . ?
C2C C1C H1CA 109.4 . . ?
N1C C1C H1CB 109.4 . . ?
C2C C1C H1CB 109.4 . . ?
H1CA C1C H1CB 108.0 . . ?
C1C C2C C3C 113.46(13) . . ?
C1C C2C H2CA 108.9 . . ?
C3C C2C H2CA 108.9 . . ?
C1C C2C H2CB 108.9 . . ?
C3C C2C H2CB 108.9 . . ?
H2CA C2C H2CB 107.7 . . ?
C4C C3C C2C 111.68(12) . . ?
C4C C3C H3CA 109.3 . . ?
C2C C3C H3CA 109.3 . . ?
C4C C3C H3CB 109.3 . . ?
C2C C3C H3CB 109.3 . . ?
H3CA C3C H3CB 107.9 . . ?
C3C C4C C5C 112.85(12) . . ?
C3C C4C H4CA 109.0 . . ?
C5C C4C H4CA 109.0 . . ?
C3C C4C H4CB 109.0 . . ?
C5C C4C H4CB 109.0 . . ?
H4CA C4C H4CB 107.8 . . ?
C6C C5C C4C 114.42(12) . . ?
C6C C5C H5CA 108.7 . . ?
C4C C5C H5CA 108.7 . . ?
C6C C5C H5CB 108.7 . . ?
C4C C5C H5CB 108.7 . . ?
H5CA C5C H5CB 107.6 . . ?
O1C C6C O2C 119.34(14) . . ?
O1C C6C C5C 123.75(13) . . ?
O2C C6C C5C 116.91(13) . . ?
C6C O2C H3O 109.5 . . ?
C1C N1C H7N 109.5 . . ?
C1C N1C H8N 109.5 . . ?
H7N N1C H8N 109.5 . . ?
C1C N1C H9N 109.5 . . ?
H7N N1C H9N 109.5 . . ?
H8N N1C H9N 109.5 . . ?
O1 C1 O2 122.83(14) . . ?
O1 C1 C2 119.52(15) . . ?
O2 C1 C2 117.64(14) . . ?
C3 C2 C1 122.69(15) . . ?
C3 C2 H2 118.7 . . ?
C1 C2 H2 118.7 . . ?
C2 C3 C4 128.90(15) . . ?
C2 C3 H3 115.6 . . ?
C4 C3 H3 115.6 . . ?
C9 C4 C5 117.58(14) . . ?
C9 C4 C3 119.22(14) . . ?
C5 C4 C3 123.18(14) . . ?
C6 C5 C4 121.69(15) . . ?
C6 C5 H5 119.2 . . ?
C4 C5 H5 119.2 . . ?
C5 C6 O4 124.87(15) . . ?
C5 C6 C7 119.45(15) . . ?
O4 C6 C7 115.67(14) . . ?
C5 C6 H6D 120.3 . . ?
C7 C6 H6D 120.3 . . ?
O3 C7 C8 120.63(15) . . ?
O3 C7 C6 119.67(15) . . ?
C8 C7 C6 119.70(15) . . ?
C7 C8 C9 120.35(15) . . ?
C7 C8 O4D 123.0(3) . . ?
C9 C8 O4D 116.6(3) . . ?
C7 C8 H8 119.8 . . ?
C9 C8 H8 119.8 . . ?
C8 C9 C4 121.23(15) . . ?
C8 C9 H9 119.4 . . ?
C4 C9 H9 119.4 . . ?
C7 O3 H4O 111.5(19) . . ?
C6 O4 H5O 109.5 . . ?
C8 O4D H4DO 109.5 . . ?
O6 C10 O5 121.5(4) . . ?
O6 C10 O5D 123.7(4) . . ?
O6 C10 C11 118.76(16) . . ?
O5 C10 C11 118.5(3) . . ?
O5D C10 C11 114.8(4) . . ?
C12 C11 C10 124.02(16) . . ?
C12 C11 H11 118.0 . . ?
C10 C11 H11 118.0 . . ?
C11 C12 C13 127.66(16) . . ?
C11 C12 H12 116.2 . . ?
C13 C12 H12 116.2 . . ?
C18 C13 C14 118.02(15) . . ?
C18 C13 C12 119.56(15) . . ?
C14 C13 C12 122.40(15) . . ?
C15 C14 C13 121.06(15) . . ?
C15 C14 H14 119.5 . . ?
C13 C14 H14 119.5 . . ?
O7 C15 C14 119.36(14) . . ?
O7 C15 C16 120.50(14) . . ?
C14 C15 C16 120.14(14) . . ?
O8 C16 C17 125.06(14) . . ?
O8 C16 C15 115.49(14) . . ?
C17 C16 C15 119.45(15) . . ?
C16 C17 C18 119.90(15) . . ?
C16 C17 H17 120.1 . . ?
C18 C17 H17 120.1 . . ?
C17 C18 C13 121.42(15) . . ?
C17 C18 H18 119.3 . . ?
C13 C18 H18 119.3 . . ?
C15 O7 H6O 109.5 . . ?
C16 O8 H7O 109.5 . . ?
H1W O1W H2W 105(3) . . ?
H3W O2W H4W 103(3) . . ?
H5W O3W H6W 106(4) . . ?

loop_
_geom_bond_atom_site_label_1
_geom_bond_atom_site_label_2
_geom_bond_distance
_geom_bond_site_symmetry_2
_geom_bond_publ_flag
C1A N1A 1.4871(19) . ?
C1A C2A 1.510(2) . ?
C1A H1AA 0.9700 . ?
C1A H1AB 0.9700 . ?
C2A C3A 1.524(2) . ?
C2A H2AA 0.9700 . ?
C2A H2AB 0.9700 . ?
C3A C4A 1.512(2) . ?
C3A H3AA 0.9700 . ?
C3A H3AB 0.9700 . ?
C4A C5A 1.514(2) . ?
C4A H4AA 0.9700 . ?
C4A H4AB 0.9700 . ?
C5A C6A 1.500(2) . ?
C5A H5AA 0.9700 . ?
C5A H5AB 0.9700 . ?
C6A O2A 1.224(2) . ?
C6A O1A 1.2868(19) . ?
O1A H1O 0.8200 . ?
N1A H1N 0.8900 . ?
N1A H2N 0.8900 . ?
N1A H3N 0.8900 . ?
C2B C1B 1.477(15) . ?
C2B C3B 1.519(2) . ?
C2B C1BD 1.56(3) . ?
C2B H2BA 0.9700 . ?
C2B H2BB 0.9700 . ?
C3B C4B 1.514(2) . ?
C3B H3BA 0.9700 . ?
C3B H3BB 0.9700 . ?
C4B C5B 1.512(2) . ?
C4B H4BA 0.9700 . ?
C4B H4BB 0.9700 . ?
C5B C6B 1.506(2) . ?
C5B H5BA 0.9700 . ?
C5B H5BB 0.9700 . ?
C6B O2B 1.225(2) . ?
C6B O1B 1.2869(19) . ?
O1B H2O 0.8200 . ?
C1B N1B 1.494(12) . ?
C1B H1BA 0.9700 . ?
C1B H1BB 0.9700 . ?
N1B H1NA 0.8900 . ?
N1B H1NB 0.8900 . ?
N1B H1NC 0.8900 . ?
C1BD N1BD 1.52(3) . ?
C1BD H1BC 0.9700 . ?
C1BD H1BD 0.9700 . ?
N1BD H1ND 0.8900 . ?
N1BD H1NE 0.8900 . ?
N1BD H1NF 0.8900 . ?
C1C N1C 1.469(2) . ?
C1C C2C 1.504(2) . ?
C1C H1CA 0.9700 . ?
C1C H1CB 0.9700 . ?
C2C C3C 1.5171(19) . ?
C2C H2CA 0.9700 . ?
C2C H2CB 0.9700 . ?
C3C C4C 1.513(2) . ?
C3C H3CA 0.9700 . ?
C3C H3CB 0.9700 . ?
C4C C5C 1.5148(19) . ?
C4C H4CA 0.9700 . ?
C4C H4CB 0.9700 . ?
C5C C6C 1.499(2) . ?
C5C H5CA 0.9700 . ?
C5C H5CB 0.9700 . ?
C6C O1C 1.2195(18) . ?
C6C O2C 1.3074(17) . ?
O2C H3O 0.8200 . ?
N1C H7N 0.8900 . ?
N1C H8N 0.8900 . ?
N1C H9N 0.8900 . ?
C1 O1 1.2546(19) . ?
C1 O2 1.269(2) . ?
C1 C2 1.486(2) . ?
C2 C3 1.327(2) . ?
C2 H2 0.9300 . ?
C3 C4 1.461(2) . ?
C3 H3 0.9300 . ?
C4 C9 1.398(2) . ?
C4 C5 1.400(2) . ?
C5 C6 1.380(2) . ?
C5 H5 0.9300 . ?
C6 O4 1.387(2) . ?
C6 C7 1.402(2) . ?
C6 H6D 0.9300 . ?
C7 O3 1.364(2) . ?
C7 C8 1.379(2) . ?
C8 C9 1.383(2) . ?
C8 O4D 1.444(8) . ?
C8 H8 0.9300 . ?
C9 H9 0.9300 . ?
O3 H4O 0.819(16) . ?
O4 H5O 0.8200 . ?
O4D H4DO 0.8200 . ?
C10 O6 1.254(2) . ?
C10 O5 1.255(5) . ?
C10 O5D 1.360(10) . ?
C10 C11 1.476(2) . ?
C11 C12 1.325(2) . ?
C11 H11 0.9300 . ?
C12 C13 1.459(2) . ?
C12 H12 0.9300 . ?
C13 C18 1.391(2) . ?
C13 C14 1.395(2) . ?
C14 C15 1.375(2) . ?
C14 H14 0.9300 . ?
C15 O7 1.3620(19) . ?
C15 C16 1.401(2) . ?
C16 O8 1.354(2) . ?
C16 C17 1.378(2) . ?
C17 C18 1.386(2) . ?
C17 H17 0.9300 . ?
C18 H18 0.9300 . ?
O7 H6O 0.8200 . ?
O8 H7O 0.8200 . ?
O1W H1W 0.935(17) . ?
O1W H2W 0.894(17) . ?
O2W H3W 0.902(17) . ?
O2W H4W 0.883(18) . ?
O3W H5W 0.93(2) . ?
O3W H6W 0.891(19) . ?

loop_
_geom_hbond_atom_site_label_D
_geom_hbond_atom_site_label_H
_geom_hbond_atom_site_label_A
_geom_hbond_distance_DH
_geom_hbond_distance_HA
_geom_hbond_distance_DA
_geom_hbond_angle_DHA
_geom_hbond_site_symmetry_A
_geom_hbond_publ_flag
O1A H1O O2C 0.82 1.84 2.4771(18) 133.0 2_786 yes
O1B H2O O1B 0.82 1.63 2.437(3) 169.2 2_786 yes
O2C H3O O1A 0.82 1.66 2.4771(18) 172.8 2_786 yes
N1A H2N O1C 0.89 2.37 3.1089(18) 140.3 1_436 yes
N1A H2N O2C 0.89 2.05 2.8990(19) 160.4 1_436 yes
N1A H3N O1C 0.89 2.04 2.8422(19) 149.1 2_776 yes
N1B H1NA O2B 0.89 2.02 2.737(3) 137.1 2_776 yes
N1C H9N O2A 0.89 2.17 2.780(2) 125.5 2_776 yes
N1B H1NC O6 0.89 1.96 2.830(4) 166.7 2_766 yes
N1C H7N O2W 0.89 2.10 2.939(3) 157.6 2_666 yes
N1C H9N O5 0.89 2.35 3.078(11) 139.1 1_665 yes
O4 H5O O6 0.82 1.96 2.750(2) 160.2 2_656 yes
O1W H1W O6 0.935(17) 1.800(18) 2.718(2) 166(3) 2_656 yes
O2W H3W O5 0.902(17) 1.86(2) 2.744(8) 167(3) 2_656 yes
O1W H2W O1A 0.894(17) 2.054(18) 2.930(2) 166(3) 1_545 yes
O2W H4W O2 0.883(18) 1.86(2) 2.727(2) 165(3) 1_545 yes
O3W H6W O1 0.891(19) 1.81(2) 2.695(3) 175(5) 1_545 yes
N1A H1N O1 0.89 1.88 2.764(2) 174.7 . yes
N1B H1NB O1A 0.89 2.27 3.079(3) 151.7 . yes
N1B H1NB O2A 0.89 2.07 2.868(3) 148.4 . yes
N1C H8N O1B 0.89 2.21 3.018(2) 151.6 . yes
N1C H8N O2B 0.89 2.17 2.9432(19) 145.6 . yes
C5 H5 O1W 0.93 2.61 3.518(2) 164.8 . yes
O3 H4O O4 0.819(16) 2.25(3) 2.679(2) 113(2) . yes
O3 H4O O3W 0.819(16) 1.762(19) 2.532(3) 156(3) . yes
O7 H6O O8 0.82 2.22 2.6753(18) 114.9 . yes
O7 H6O O1W 0.82 1.91 2.683(2) 157.8 . yes
O8 H7O O2 0.82 1.79 2.5916(18) 163.6 . yes
O3W H5W O4 0.93(2) 2.36(4) 2.850(3) 113(3) . yes
O3W H5W O2W 0.93(2) 1.71(3) 2.534(3) 146(4) . yes

loop_
_geom_torsion_atom_site_label_1
_geom_torsion_atom_site_label_2
_geom_torsion_atom_site_label_3
_geom_torsion_atom_site_label_4
_geom_torsion
_geom_torsion_site_symmetry_1
_geom_torsion_site_symmetry_2
_geom_torsion_site_symmetry_3
_geom_torsion_site_symmetry_4
_geom_torsion_publ_flag
N1A C1A C2A C3A 177.31(13) . . . . ?
C1A C2A C3A C4A -176.12(14) . . . . ?
C2A C3A C4A C5A 179.53(14) . . . . ?
C3A C4A C5A C6A -175.55(14) . . . . ?
C4A C5A C6A O2A -5.0(3) . . . . ?
C4A C5A C6A O1A 173.36(15) . . . . ?
C1B C2B C3B C4B -178.3(6) . . . . ?
C1BD C2B C3B C4B -173.4(13) . . . . ?
C2B C3B C4B C5B 179.29(14) . . . . ?
C3B C4B C5B C6B 175.95(13) . . . . ?
C4B C5B C6B O2B 4.0(2) . . . . ?
C4B C5B C6B O1B -175.86(15) . . . . ?
C3B C2B C1B N1B -172.4(6) . . . . ?
C3B C2B C1BD N1BD 151.3(12) . . . . ?
N1C C1C C2C C3C 174.97(15) . . . . ?
C1C C2C C3C C4C -178.46(13) . . . . ?
C2C C3C C4C C5C -179.38(13) . . . . ?
C3C C4C C5C C6C -175.72(12) . . . . ?
C4C C5C C6C O1C 5.5(2) . . . . ?
C4C C5C C6C O2C -175.63(13) . . . . ?
O1 C1 C2 C3 0.4(2) . . . . ?
O2 C1 C2 C3 -178.84(15) . . . . ?
C1 C2 C3 C4 175.90(14) . . . . ?
C2 C3 C4 C9 -177.17(15) . . . . ?
C2 C3 C4 C5 0.8(3) . . . . ?
C9 C4 C5 C6 -0.3(2) . . . . ?
C3 C4 C5 C6 -178.29(15) . . . . ?
C4 C5 C6 O4 179.21(16) . . . . ?
C4 C5 C6 C7 -0.2(2) . . . . ?
C5 C6 C7 O3 -179.18(14) . . . . ?
O4 C6 C7 O3 1.4(2) . . . . ?
C5 C6 C7 C8 0.6(2) . . . . ?
O4 C6 C7 C8 -178.81(15) . . . . ?
O3 C7 C8 C9 179.23(15) . . . . ?
C6 C7 C8 C9 -0.6(2) . . . . ?
O3 C7 C8 O4D -2.9(5) . . . . ?
C6 C7 C8 O4D 177.2(4) . . . . ?
C7 C8 C9 C4 0.1(2) . . . . ?
O4D C8 C9 C4 -177.9(4) . . . . ?
C5 C4 C9 C8 0.4(2) . . . . ?
C3 C4 C9 C8 178.43(14) . . . . ?
O6 C10 C11 C12 167.58(18) . . . . ?
O5 C10 C11 C12 -24.7(9) . . . . ?
O5D C10 C11 C12 5.8(11) . . . . ?
C10 C11 C12 C13 -175.85(16) . . . . ?
C11 C12 C13 C18 169.13(18) . . . . ?
C11 C12 C13 C14 -9.5(3) . . . . ?
C18 C13 C14 C15 -0.4(2) . . . . ?
C12 C13 C14 C15 178.32(14) . . . . ?
C13 C14 C15 O7 179.24(15) . . . . ?
C13 C14 C15 C16 -0.7(2) . . . . ?
O7 C15 C16 O8 0.9(2) . . . . ?
C14 C15 C16 O8 -179.17(15) . . . . ?
O7 C15 C16 C17 -178.79(15) . . . . ?
C14 C15 C16 C17 1.2(2) . . . . ?
O8 C16 C17 C18 179.87(16) . . . . ?
C15 C16 C17 C18 -0.5(2) . . . . ?
C16 C17 C18 C13 -0.6(3) . . . . ?
C14 C13 C18 C17 1.1(2) . . . . ?
C12 C13 C18 C17 -177.68(16) . . . . ?
